data_9011831
loop_
_publ_author_name
'Camara, F.'
'Ottolini, L.'
'Devouard, B.'
'Garvie, L. A. J.'
'Hawthorne, F. C.'

_publ_section_title
;
 Sazhinite-(La), Na3LaSi6O15(H2O)2, a new mineral from the
 Aris phonolite, Nambia: description and crystal structure
;
_journal_name_full 'Mineralogical Magazine'
_journal_page_first 405
_journal_page_last 418
_journal_paper_doi 10.1180/0026461067040343
_journal_volume 70
_journal_year 2006
_chemical_compound_source 'Aris phonolite, Nambia'
_chemical_formula_sum 'Ca0.16 Ce0.7 H5.72 La0.82 Na6 Nd0.08 O34.5 Pr0.04 S0.12 Si11.88 Th0.18'
_chemical_name_mineral Sazhinite-(La)
_space_group_IT_number 25
_symmetry_space_group_name_Hall 'P 2 -2'
_symmetry_space_group_name_H-M 'P m m 2'
_cell_angle_alpha 90
_cell_angle_beta 90
_cell_angle_gamma 90
_cell_formula_units_Z 1
_cell_length_a 7.415
_cell_length_b 15.515
_cell_length_c 7.164
_cell_volume 824.173
_database_code_amcsd 0014578
_exptl_crystal_density_diffrn 2.640
_cod_original_formula_sum 'Na6 La.82 Ce.7 Nd.08 Pr.04 Th.18 Ca.16 (Si11.88 S.12) O34.5 H5.72'
_cod_database_code 9011831

loop_
_space_group_symop_operation_xyz
x,y,z
x,-y,z
-x,y,z
-x,-y,z

loop_
_atom_site_aniso_label
_atom_site_aniso_U_11
_atom_site_aniso_U_22
_atom_site_aniso_U_33
_atom_site_aniso_U_12
_atom_site_aniso_U_13
_atom_site_aniso_U_23
Na1 0.01800 0.03800 0.05100 -0.02200 0.00000 0.00000
Na2 0.05500 0.11200 0.03700 0.00000 -0.02400 0.00000
LaM 0.00900 0.00700 0.00600 -0.00100 0.00000 0.00000
CeM 0.00900 0.00700 0.00600 -0.00100 0.00000 0.00000
NdM 0.00900 0.00700 0.00600 -0.00100 0.00000 0.00000
PrM 0.00900 0.00700 0.00600 -0.00100 0.00000 0.00000
ThM 0.00900 0.00700 0.00600 -0.00100 0.00000 0.00000
CaM 0.00900 0.00700 0.00600 -0.00100 0.00000 0.00000
Si1 0.00600 0.00700 0.00700 -0.00100 -0.00100 0.00200
S1 0.00600 0.00700 0.00700 -0.00100 -0.00100 0.00200
Si2 0.00700 0.00900 0.01500 -0.00100 -0.00100 -0.00200
S2 0.00700 0.00900 0.01500 -0.00100 -0.00100 -0.00200
Si3 0.00600 0.00800 0.00700 0.00000 0.00000 0.00000
S3 0.00600 0.00800 0.00700 0.00000 0.00000 0.00000
Si4 0.00800 0.00900 0.00700 0.00200 0.00000 0.00000
S4 0.00800 0.00900 0.00700 0.00200 0.00000 0.00000
O1 0.01500 0.01200 0.01500 0.00000 0.00300 0.00000
O2 0.02700 0.01900 0.04200 -0.01500 -0.00700 -0.00400
O3 0.01500 0.01500 0.01400 -0.00700 -0.00100 0.00300
O4 0.01400 0.01900 0.01500 -0.00200 -0.00500 0.00800
O5 0.01700 0.03500 0.03600 0.01200 0.01600 -0.00600
O6 0.02200 0.00900 0.01700 0.00000 -0.00200 0.00000
O7 0.02300 0.01600 0.00400 0.00300 0.00000 0.00000
O8 0.02700 0.00800 0.01700 -0.00100 0.00000 0.00000
O9 0.05700 0.01700 0.00900 -0.00200 0.00000 0.00000
O10 0.00100 0.01600 0.02600 0.00500 0.00000 0.00000
O11 0.01000 0.02400 0.02500 0.00500 0.00000 0.00000

loop_
_atom_site_label
_atom_site_fract_x
_atom_site_fract_y
_atom_site_fract_z
_atom_site_occupancy
_atom_site_U_iso_or_equiv
_atom_site_type_symbol
_atom_site_attached_hydrogens
Na1 0.50000 0.25500 0.06220 1.00000 0.03600 Na 0
Na2 0.22090 0.50000 0.92980 1.00000 0.06800 Na 0
Na3 0.25850 0.07450 0.25530 0.50000 0.03700 Na 0
LaM 0.00000 0.26020 0.04900 0.41000 0.00700 La 0
CeM 0.00000 0.26020 0.04900 0.35000 0.00700 Ce 0
NdM 0.00000 0.26020 0.04900 0.04000 0.00700 Nd 0
PrM 0.00000 0.26020 0.04900 0.02000 0.00700 Pr 0
ThM 0.00000 0.26020 0.04900 0.09000 0.00700 Th 0
CaM 0.00000 0.26020 0.04900 0.08000 0.00700 Ca 0
Si1 0.29230 0.09880 0.79920 0.99000 0.00700 Si 0
S1 0.29230 0.09880 0.79920 0.01000 0.00700 S 0
Si2 0.29370 0.40180 0.34040 0.99000 0.01100 Si 0
S2 0.29370 0.40180 0.34040 0.01000 0.01100 S 0
Si3 0.00000 0.16610 0.54150 0.99000 0.00700 Si 0
S3 0.00000 0.16610 0.54150 0.01000 0.00700 S 0
Si4 0.00000 0.36090 0.63950 0.99000 0.00800 Si 0
S4 0.00000 0.36090 0.63950 0.01000 0.00800 S 0
O1 0.26140 0.00000 0.86910 1.00000 0.01400 O 0
O2 0.24770 0.33570 0.18100 1.00000 0.02900 O 0
O3 0.24280 0.16350 0.96060 1.00000 0.01500 O 0
O4 0.17690 0.11280 0.60890 1.00000 0.01600 O 0
O5 0.17680 0.39150 0.53070 1.00000 0.02900 O 0
O6 0.26480 0.50000 0.26350 1.00000 0.01600 O 0
O7 0.00000 0.17600 0.32340 1.00000 0.01400 O 0
O8 0.00000 0.25560 0.65940 1.00000 0.01700 O 0
O9 0.00000 0.39320 0.84840 1.00000 0.02800 O 0
O10 0.50000 0.10840 0.73160 1.00000 0.01400 O 0
O11 0.50000 0.39360 0.41510 1.00000 0.01900 O 0
Wat12 0.50000 0.38730 0.83180 1.00000 0.04000 O 2
Wat13 0.00000 0.00000 0.20100 0.50000 0.06600 O 2
Wat14 0.42100 0.10680 0.28000 0.50000 0.07400 O 2

loop_
_cod_changelog_entry_id
_cod_changelog_entry_author
_cod_changelog_entry_date
_cod_changelog_entry_text
1
;cod-tools version 3.8.0
Id: cif_guess_AMCSD_atom_types 9581 2023-05-17 12:35:41Z saulius
;
2023-05-18T11:41:44+03:00
;Derived atom types and hydrogen counts
from atom names that follow the AMCSD naming convention
(Wat == water, O-H == hydroxyl).
;

loop_
_cod_related_entry_id
_cod_related_entry_database
_cod_related_entry_code
1 AMCSD 0014578
